data_4347245
loop_
_publ_author_name
'Crandall, Laura A.'
'Bogdanowicz, Catherine A.'
'Hasheminasab, Abed'
'Chanawanno, Kullapa'
'Herrick, Richard S.'
'Ziegler, Christopher J.'

_publ_section_title
;
 Re(CO)3-Templated Formation of Aza(dibenzo)dipyrromethenes.
;
_journal_issue 7
_journal_name_full 'Inorganic chemistry'
_journal_page_first 3209
_journal_page_last 3211
_journal_paper_doi 10.1021/acs.inorgchem.5b02934
_journal_volume 55
_journal_year 2016
_chemical_formula_sum 'C23 H14 N5 O5 Re'
_chemical_formula_weight 626.59
_space_group_crystal_system monoclinic
_space_group_IT_number 14
_space_group_name_Hall '-P 2ybc'
_space_group_name_H-M_alt 'P 1 21/c 1'
_atom_sites_solution_hydrogens geom
_audit_creation_method SHELXL-2014/7
_cell_angle_alpha 90
_cell_angle_beta 97.282(2)
_cell_angle_gamma 90
_cell_formula_units_Z 4
_cell_length_a 8.4859(5)
_cell_length_b 11.2320(6)
_cell_length_c 22.2437(13)
_cell_measurement_reflns_used 8226
_cell_measurement_temperature 100(2)
_cell_measurement_theta_max 26.08
_cell_measurement_theta_min 2.42
_cell_volume 2103.0(2)
_computing_cell_refinement 'Bruker SAINT'
_computing_data_collection 'Bruker APEX2'
_computing_data_reduction 'Bruker SAINT'
_computing_molecular_graphics 'Bruker SHELXTL'
_computing_publication_material 'Bruker SHELXTL'
_computing_structure_refinement 'SHELXL-2014/7 (Sheldrick, 2014)'
_computing_structure_solution 'SHELXS-97 (Sheldrick, 2008)'
_diffrn_ambient_temperature 100(2)
_diffrn_measured_fraction_theta_full 1.000
_diffrn_measured_fraction_theta_max 0.999
_diffrn_measurement_device_type 'Bruker APEX-II CCD'
_diffrn_measurement_method '\f and \w scans'
_diffrn_radiation_type MoK\a
_diffrn_radiation_wavelength 0.71073
_diffrn_reflns_av_R_equivalents 0.0363
_diffrn_reflns_av_unetI/netI 0.0351
_diffrn_reflns_Laue_measured_fraction_full 1.000
_diffrn_reflns_Laue_measured_fraction_max 0.999
_diffrn_reflns_limit_h_max 10
_diffrn_reflns_limit_h_min -10
_diffrn_reflns_limit_k_max 13
_diffrn_reflns_limit_k_min -13
_diffrn_reflns_limit_l_max 27
_diffrn_reflns_limit_l_min -23
_diffrn_reflns_number 16502
_diffrn_reflns_point_group_measured_fraction_full 1.000
_diffrn_reflns_point_group_measured_fraction_max 0.999
_diffrn_reflns_theta_full 25.242
_diffrn_reflns_theta_max 26.098
_diffrn_reflns_theta_min 1.846
_exptl_absorpt_coefficient_mu 5.827
_exptl_absorpt_correction_T_max 0.7453
_exptl_absorpt_correction_T_min 0.4751
_exptl_absorpt_correction_type multi-scan
_exptl_absorpt_process_details SADABS
_exptl_crystal_colour violet
_exptl_crystal_density_diffrn 1.979
_exptl_crystal_density_meas ?
_exptl_crystal_description plate
_exptl_crystal_F_000 1208
_exptl_crystal_size_max 0.386
_exptl_crystal_size_mid 0.189
_exptl_crystal_size_min 0.097
_refine_diff_density_max 1.173
_refine_diff_density_min -1.154
_refine_diff_density_rms 0.124
_refine_ls_extinction_method none
_refine_ls_goodness_of_fit_ref 1.280
_refine_ls_hydrogen_treatment constr
_refine_ls_matrix_type full
_refine_ls_number_parameters 308
_refine_ls_number_reflns 4176
_refine_ls_number_restraints 0
_refine_ls_restrained_S_all 1.280
_refine_ls_R_factor_all 0.0268
_refine_ls_R_factor_gt 0.0223
_refine_ls_shift/su_max 0.001
_refine_ls_shift/su_mean 0.000
_refine_ls_structure_factor_coef Fsqd
_refine_ls_weighting_details 'w=1/[\s^2^(Fo^2^)] where P=(Fo^2^+2Fc^2^)/3'
_refine_ls_weighting_scheme calc
_refine_ls_wR_factor_gt 0.0437
_refine_ls_wR_factor_ref 0.0450
_reflns_Friedel_coverage 0.000
_reflns_number_gt 3729
_reflns_number_total 4176
_reflns_threshold_expression 'I > 2\s(I)'
_cod_data_source_file ic5b02934_si_001.cif
_cod_data_source_block 7
_cod_depositor_comments
;
The following automatic conversions were performed:

data item '_exptl_crystal_density_meas' value 'not measured' was
changed to '?' -- the value is perceived as not measured.

Automatic conversion script
Id: cif_fix_values 6909 2019-04-08 15:41:33Z antanas 
;
_cod_original_sg_symbol_H-M 'P 21/c'
_cod_database_code 4347245
_shelx_shelxl_version_number 2014/7
_shelx_space_group_comment
; 
The symmetry employed for this shelxl refinement is uniquely defined 
by the following loop, which should always be used as a source of 
symmetry information in preference to the above space-group names. 
They are only intended as comments. 
;
_shelx_estimated_absorpt_t_min 0.212
_shelx_estimated_absorpt_t_max 0.602

loop_
_space_group_symop_operation_xyz
'x, y, z'
'-x, y+1/2, -z+1/2'
'-x, -y, -z'
'x, -y-1/2, z-1/2'

loop_
_atom_site_label
_atom_site_type_symbol
_atom_site_fract_x
_atom_site_fract_y
_atom_site_fract_z
_atom_site_U_iso_or_equiv
_atom_site_adp_type
_atom_site_occupancy
_atom_site_site_symmetry_order
_atom_site_calc_flag
_atom_site_refinement_flags_posn
_atom_site_refinement_flags_adp
C1 C 0.4104(4) 0.8986(3) 0.16149(14) 0.0161(7) Uani 1 1 d . .
C2 C 0.6486(4) 0.7970(3) 0.10802(14) 0.0162(7) Uani 1 1 d . .
C3 C 0.5954(4) 0.7425(2) 0.22038(16) 0.0170(8) Uani 1 1 d . .
C4 C 0.6162(4) 0.4759(3) 0.15662(14) 0.0149(7) Uani 1 1 d . .
C5 C 0.5960(4) 0.3546(3) 0.13023(14) 0.0154(7) Uani 1 1 d . .
C6 C 0.6717(4) 0.2487(2) 0.14680(17) 0.0205(8) Uani 1 1 d . .
H6 H 0.7535 0.2439 0.1801 0.025 Uiso 1 1 calc R U
C7 C 0.6216(4) 0.1487(3) 0.11199(16) 0.0252(9) Uani 1 1 d . .
H7 H 0.6712 0.0741 0.1216 0.030 Uiso 1 1 calc R U
C8 C 0.5016(4) 0.1563(3) 0.06400(16) 0.0245(8) Uani 1 1 d . .
H8 H 0.4691 0.0864 0.0418 0.029 Uiso 1 1 calc R U
C9 C 0.4268(4) 0.2643(2) 0.04723(16) 0.0196(8) Uani 1 1 d . .
H9 H 0.3453 0.2700 0.0139 0.024 Uiso 1 1 calc R U
C10 C 0.4780(4) 0.3627(3) 0.08191(14) 0.0151(7) Uani 1 1 d . .
C11 C 0.4256(4) 0.4880(2) 0.07738(14) 0.0133(7) Uani 1 1 d . .
C12 C 0.2621(3) 0.6318(3) 0.02619(13) 0.0127(7) Uani 1 1 d . .
C13 C 0.1372(4) 0.6620(3) -0.02391(14) 0.0159(7) Uani 1 1 d . .
C14 C 0.0548(4) 0.5921(3) -0.06865(14) 0.0190(7) Uani 1 1 d . .
H14 H 0.0731 0.5089 -0.0709 0.023 Uiso 1 1 calc R U
C15 C -0.0566(4) 0.6499(3) -0.11028(14) 0.0212(8) Uani 1 1 d . .
H15 H -0.1142 0.6054 -0.1421 0.025 Uiso 1 1 calc R U
C16 C -0.0849(4) 0.7721(3) -0.10614(15) 0.0237(8) Uani 1 1 d . .
H16 H -0.1616 0.8092 -0.1350 0.028 Uiso 1 1 calc R U
C17 C -0.0019(4) 0.8401(3) -0.06030(14) 0.0210(8) Uani 1 1 d . .
H17 H -0.0215 0.9230 -0.0568 0.025 Uiso 1 1 calc R U
C18 C 0.1095(4) 0.7826(3) -0.02022(14) 0.0167(7) Uani 1 1 d . .
C19 C 0.2177(4) 0.8276(3) 0.03230(14) 0.0184(7) Uani 1 1 d . .
C20 C 0.2570(4) 0.5812(2) 0.22118(14) 0.0157(7) Uani 1 1 d . .
H20 H 0.3466 0.5352 0.2372 0.019 Uiso 1 1 calc R U
C21 C 0.1083(4) 0.7094(3) 0.17020(15) 0.0210(8) Uani 1 1 d . .
H21 H 0.0735 0.7719 0.1429 0.025 Uiso 1 1 calc R U
C22 C 0.0147(4) 0.6475(2) 0.20416(15) 0.0206(8) Uani 1 1 d . .
H22 H -0.0958 0.6585 0.2054 0.025 Uiso 1 1 calc R U
C23 C 0.0612(4) 0.4780(3) 0.27835(15) 0.0239(8) Uani 1 1 d . .
H23A H 0.1471 0.4205 0.2888 0.036 Uiso 1 1 calc R U
H23B H -0.0337 0.4364 0.2593 0.036 Uiso 1 1 calc R U
H23C H 0.0370 0.5181 0.3152 0.036 Uiso 1 1 calc R U
N1 N 0.5066(3) 0.5533(2) 0.12184(11) 0.0125(6) Uani 1 1 d . .
N2 N 0.3134(3) 0.5198(2) 0.03304(11) 0.0142(6) Uani 1 1 d . .
N3 N 0.3076(3) 0.7285(2) 0.05911(12) 0.0149(6) Uani 1 1 d . .
N4 N 0.2615(3) 0.6676(2) 0.18144(11) 0.0127(6) Uani 1 1 d . .
N5 N 0.1107(3) 0.5662(2) 0.23624(11) 0.0150(6) Uani 1 1 d . .
O1 O 0.3806(3) 0.99307(18) 0.17662(10) 0.0261(6) Uani 1 1 d . .
O2 O 0.6707(3) 0.75472(17) 0.26679(11) 0.0229(6) Uani 1 1 d . .
O3 O 0.7595(3) 0.83399(19) 0.08965(10) 0.0251(6) Uani 1 1 d . .
O4 O 0.7080(3) 0.50707(18) 0.19968(10) 0.0209(5) Uani 1 1 d . .
O5 O 0.2324(3) 0.92855(18) 0.05096(10) 0.0285(6) Uani 1 1 d . .
Re1 Re 0.46774(2) 0.73804(2) 0.14279(2) 0.01192(5) Uani 1 1 d . .

loop_
_atom_site_aniso_label
_atom_site_aniso_U_11
_atom_site_aniso_U_22
_atom_site_aniso_U_33
_atom_site_aniso_U_23
_atom_site_aniso_U_13
_atom_site_aniso_U_12
C1 0.0163(18) 0.0240(18) 0.0081(18) 0.0023(13) 0.0016(14) -0.0033(15)
C2 0.0189(19) 0.0161(16) 0.0115(18) -0.0038(13) -0.0059(15) -0.0024(15)
C3 0.0164(18) 0.0177(17) 0.018(2) 0.0011(13) 0.0074(17) -0.0005(14)
C4 0.0112(18) 0.0196(17) 0.0143(19) 0.0019(13) 0.0038(15) 0.0011(14)
C5 0.0153(18) 0.0159(16) 0.0165(19) 0.0036(13) 0.0080(15) 0.0025(14)
C6 0.0179(18) 0.0208(18) 0.024(2) 0.0064(13) 0.0065(16) 0.0013(14)
C7 0.028(2) 0.0164(17) 0.034(2) 0.0098(15) 0.0133(18) 0.0047(16)
C8 0.029(2) 0.0145(17) 0.032(2) -0.0008(15) 0.0110(18) -0.0040(15)
C9 0.0174(18) 0.0225(18) 0.020(2) -0.0019(13) 0.0056(16) -0.0044(14)
C10 0.0147(18) 0.0164(16) 0.0152(19) 0.0001(13) 0.0058(15) -0.0005(14)
C11 0.0136(18) 0.0150(16) 0.0125(18) 0.0006(13) 0.0063(15) -0.0013(13)
C12 0.0085(16) 0.0202(17) 0.0093(18) 0.0016(13) 0.0002(13) -0.0016(13)
C13 0.0104(17) 0.0221(17) 0.0160(19) -0.0014(13) 0.0041(14) -0.0005(14)
C14 0.0154(18) 0.0261(18) 0.016(2) -0.0001(14) 0.0022(15) -0.0015(15)
C15 0.0160(19) 0.035(2) 0.012(2) -0.0048(14) -0.0024(15) -0.0042(16)
C16 0.0153(18) 0.039(2) 0.016(2) 0.0050(15) -0.0017(15) 0.0043(16)
C17 0.0169(19) 0.0258(18) 0.019(2) 0.0014(15) -0.0021(15) 0.0053(15)
C18 0.0119(17) 0.0239(17) 0.0143(19) -0.0003(14) 0.0010(14) 0.0013(14)
C19 0.0161(18) 0.0241(18) 0.0142(19) 0.0021(14) -0.0015(15) 0.0038(15)
C20 0.0138(18) 0.0155(16) 0.0172(19) -0.0040(13) -0.0001(15) 0.0009(14)
C21 0.0137(18) 0.0164(16) 0.033(2) 0.0004(15) 0.0033(16) 0.0031(15)
C22 0.0127(18) 0.0148(16) 0.034(2) 0.0005(14) 0.0032(16) 0.0038(14)
C23 0.022(2) 0.0254(18) 0.025(2) 0.0076(15) 0.0061(17) -0.0005(15)
N1 0.0113(14) 0.0144(13) 0.0119(15) 0.0007(11) 0.0019(12) 0.0025(11)
N2 0.0141(15) 0.0145(13) 0.0139(16) -0.0010(11) 0.0021(12) -0.0010(11)
N3 0.0133(14) 0.0173(13) 0.0132(16) -0.0028(11) -0.0011(12) 0.0007(11)
N4 0.0127(14) 0.0103(13) 0.0146(15) -0.0019(10) 0.0000(12) -0.0018(11)
N5 0.0136(15) 0.0164(13) 0.0151(16) -0.0009(11) 0.0025(12) -0.0010(11)
O1 0.0401(16) 0.0168(12) 0.0224(14) -0.0040(10) 0.0086(12) -0.0012(11)
O2 0.0235(14) 0.0299(14) 0.0137(15) -0.0039(9) -0.0038(12) -0.0046(10)
O3 0.0186(14) 0.0358(14) 0.0213(14) -0.0044(10) 0.0037(11) -0.0120(11)
O4 0.0169(13) 0.0240(12) 0.0200(14) -0.0006(10) -0.0046(11) 0.0036(10)
O5 0.0343(16) 0.0171(12) 0.0303(16) -0.0060(10) -0.0107(12) 0.0068(11)
Re1 0.01104(8) 0.01359(8) 0.01067(9) -0.00152(5) -0.00041(6) -0.00106(5)

loop_
_atom_type_symbol
_atom_type_description
_atom_type_scat_dispersion_real
_atom_type_scat_dispersion_imag
_atom_type_scat_source
C C 0.0033 0.0016 'International Tables Vol C Tables 4.2.6.8 and 6.1.1.4'
H H 0.0000 0.0000 'International Tables Vol C Tables 4.2.6.8 and 6.1.1.4'
N N 0.0061 0.0033 'International Tables Vol C Tables 4.2.6.8 and 6.1.1.4'
O O 0.0106 0.0060 'International Tables Vol C Tables 4.2.6.8 and 6.1.1.4'
Re Re -1.0185 7.2310 'International Tables Vol C Tables 4.2.6.8 and 6.1.1.4'

loop_
_geom_angle_atom_site_label_1
_geom_angle_atom_site_label_2
_geom_angle_atom_site_label_3
_geom_angle
O1 C1 Re1 175.4(3)
O3 C2 Re1 177.0(3)
O2 C3 Re1 174.6(2)
O4 C4 N1 124.4(3)
O4 C4 C5 127.6(3)
N1 C4 C5 108.1(3)
C10 C5 C6 122.2(3)
C10 C5 C4 106.5(2)
C6 C5 C4 131.2(3)
C5 C6 C7 116.5(4)
C8 C7 C6 121.4(3)
C7 C8 C9 121.7(3)
C10 C9 C8 116.3(3)
C5 C10 C9 121.9(3)
C5 C10 C11 107.4(3)
C9 C10 C11 130.7(3)
N2 C11 N1 130.5(3)
N2 C11 C10 119.2(3)
N1 C11 C10 110.3(3)
N2 C12 N3 129.5(3)
N2 C12 C13 119.7(3)
N3 C12 C13 110.9(3)
C18 C13 C14 121.7(3)
C18 C13 C12 107.0(3)
C14 C13 C12 131.3(3)
C13 C14 C15 116.7(3)
C14 C15 C16 121.4(3)
C17 C16 C15 120.8(3)
C18 C17 C16 117.4(3)
C17 C18 C13 122.1(3)
C17 C18 C19 131.1(3)
C13 C18 C19 106.8(3)
O5 C19 N3 123.9(3)
O5 C19 C18 128.2(3)
N3 C19 C18 107.9(3)
N4 C20 N5 111.6(3)
C22 C21 N4 109.3(3)
C21 C22 N5 106.4(3)
C11 N1 C4 107.7(2)
C11 N1 Re1 127.1(2)
C4 N1 Re1 125.1(2)
C11 N2 C12 122.0(3)
C12 N3 C19 107.5(3)
C12 N3 Re1 128.1(2)
C19 N3 Re1 124.2(2)
C20 N4 C21 105.5(3)
C20 N4 Re1 128.4(2)
C21 N4 Re1 126.06(19)
C20 N5 C22 107.3(3)
C20 N5 C23 126.7(3)
C22 N5 C23 126.0(3)
C3 Re1 C2 87.97(13)
C3 Re1 C1 84.89(12)
C2 Re1 C1 90.03(12)
C3 Re1 N1 97.74(10)
C2 Re1 N1 95.32(11)
C1 Re1 N1 174.11(11)
C3 Re1 N3 175.30(11)
C2 Re1 N3 96.73(11)
C1 Re1 N3 94.80(11)
N1 Re1 N3 82.15(9)
C3 Re1 N4 92.55(11)
C2 Re1 N4 178.89(10)
C1 Re1 N4 90.99(11)
N1 Re1 N4 83.64(9)
N3 Re1 N4 82.76(9)

loop_
_geom_bond_atom_site_label_1
_geom_bond_atom_site_label_2
_geom_bond_distance
C1 O1 1.151(3)
C1 Re1 1.927(3)
C2 O3 1.150(3)
C2 Re1 1.922(3)
C3 O2 1.151(4)
C3 Re1 1.918(4)
C4 O4 1.207(4)
C4 N1 1.427(4)
C4 C5 1.485(4)
C5 C10 1.376(5)
C5 C6 1.380(4)
C6 C7 1.399(4)
C7 C8 1.381(5)
C8 C9 1.397(4)
C9 C10 1.386(4)
C10 C11 1.477(4)
C11 N2 1.330(4)
C11 N1 1.347(4)
C12 N2 1.334(3)
C12 N3 1.339(4)
C12 C13 1.477(4)
C13 C18 1.379(4)
C13 C14 1.386(4)
C14 C15 1.397(4)
C15 C16 1.399(4)
C16 C17 1.391(5)
C17 C18 1.376(4)
C18 C19 1.480(4)
C19 O5 1.208(3)
C19 N3 1.436(4)
C20 N4 1.316(4)
C20 N5 1.337(4)
C21 C22 1.355(4)
C21 N4 1.375(4)
C22 N5 1.363(4)
C23 N5 1.461(4)
N1 Re1 2.161(2)
N3 Re1 2.164(3)
N4 Re1 2.193(2)
